data_4112156
loop_
_publ_author_name
'Cristiano Zuccaccia'
'Nicholas G. Stahl'
'Alceo Macchioni'
'Ming-Chou Chen'
'John A. Roberts'
'Tobin J. Marks'

_publ_section_title
;
 NOE and PGSE NMR Spectroscopic Studies of Solution Structure and
 Aggregation in Metallocenium Ion-Pairs
;
_journal_name_full 'Journal of the American Chemical Society'
_journal_page_first 1448
_journal_page_last 1464
_journal_paper_doi 10.1021/ja0387296
_journal_volume 126
_journal_year 2004
_chemical_formula_moiety 'C17 H25 O Si Zr, C24 B F20, C6 H6'
_chemical_formula_sum 'C47 H31 B F20 O Si Zr'
_chemical_formula_weight 1121.84
_chemical_name_systematic
; 
 ? 
;
_space_group_IT_number 14
_symmetry_cell_setting monoclinic
_symmetry_space_group_name_Hall '-P 2ybc'
_symmetry_space_group_name_H-M 'P 1 21/c 1'
_atom_sites_solution_hydrogens geom
_atom_sites_solution_primary direct
_atom_sites_solution_secondary difmap
_audit_creation_method SHELXL-97
_cell_angle_alpha 90.00
_cell_angle_beta 104.515(3)
_cell_angle_gamma 90.00
_cell_formula_units_Z 4
_cell_length_a 16.037(3)
_cell_length_b 16.263(3)
_cell_length_c 18.351(3)
_cell_measurement_temperature 153(2)
_cell_volume 4633.4(14)
_computing_cell_refinement 'Bruker SMART'
_computing_data_collection 'Bruker SMART'
_computing_data_reduction 'Bruker SAINT'
_computing_molecular_graphics 'Bruker SHELXTL'
_computing_publication_material 'Bruker SHELXTL'
_computing_structure_refinement 'SHELXL-97 (Sheldrick, 1997)'
_computing_structure_solution 'SHELXS-97 (Sheldrick, 1990)'
_diffrn_ambient_temperature 153(2)
_diffrn_measured_fraction_theta_full 0.923
_diffrn_measured_fraction_theta_max 0.923
_diffrn_measurement_device_type 'CCD area detector'
_diffrn_measurement_method 'phi and omega scans'
_diffrn_radiation_monochromator graphite
_diffrn_radiation_source 'fine-focus sealed tube'
_diffrn_radiation_type MoK\a
_diffrn_radiation_wavelength 0.71073
_diffrn_reflns_av_R_equivalents 0.1042
_diffrn_reflns_av_sigmaI/netI 0.0869
_diffrn_reflns_limit_h_max 21
_diffrn_reflns_limit_h_min -21
_diffrn_reflns_limit_k_max 21
_diffrn_reflns_limit_k_min -21
_diffrn_reflns_limit_l_max 24
_diffrn_reflns_limit_l_min -24
_diffrn_reflns_number 37809
_diffrn_reflns_theta_full 28.47
_diffrn_reflns_theta_max 28.47
_diffrn_reflns_theta_min 1.31
_exptl_absorpt_coefficient_mu 0.381
_exptl_absorpt_correction_T_max 0.96566
_exptl_absorpt_correction_T_min 0.87164
_exptl_absorpt_correction_type integration
_exptl_crystal_colour 'flat needle'
_exptl_crystal_density_diffrn 1.608
_exptl_crystal_density_meas 0
_exptl_crystal_description colorless
_exptl_crystal_F_000 2240
_exptl_crystal_size_max 0.540
_exptl_crystal_size_mid 0.150
_exptl_crystal_size_min 0.100
_refine_diff_density_max 1.488
_refine_diff_density_min -0.734
_refine_diff_density_rms 0.081
_refine_ls_extinction_method none
_refine_ls_goodness_of_fit_ref 1.094
_refine_ls_hydrogen_treatment mixed
_refine_ls_matrix_type full
_refine_ls_number_parameters 643
_refine_ls_number_reflns 10806
_refine_ls_number_restraints 0
_refine_ls_restrained_S_all 1.094
_refine_ls_R_factor_all 0.1196
_refine_ls_R_factor_gt 0.0592
_refine_ls_shift/su_max 0.022
_refine_ls_shift/su_mean 0.001
_refine_ls_structure_factor_coef Fsqd
_refine_ls_weighting_details 'calc w=1/[\s^2^(Fo^2^)+(0.0183P)^2^+11.9176P] where P=(Fo^2^+2Fc^2^)/3'
_refine_ls_weighting_scheme calc
_refine_ls_wR_factor_gt 0.1330
_refine_ls_wR_factor_ref 0.1584
_reflns_number_gt 6273
_reflns_number_total 10806
_reflns_threshold_expression >2sigma(I)
_cod_data_source_file ja0387296si20030925_065121.cif
_cod_data_source_block cricroz1
_cod_original_cell_volume 4633.2(14)
_cod_database_code 4112156

loop_
_symmetry_equiv_pos_as_xyz
'x, y, z'
'-x, y+1/2, -z+1/2'
'-x, -y, -z'
'x, -y-1/2, z-1/2'

loop_
_atom_site_label
_atom_site_type_symbol
_atom_site_fract_x
_atom_site_fract_y
_atom_site_fract_z
_atom_site_U_iso_or_equiv
_atom_site_adp_type
_atom_site_occupancy
_atom_site_symmetry_multiplicity
_atom_site_calc_flag
_atom_site_refinement_flags
B1 B 0.7973(4) 0.6160(3) 0.1513(3) 0.0358(12) Uani 1 1 d .
C1 C 0.7664(3) 0.3394(3) 0.7998(3) 0.0443(12) Uani 1 1 d .
H1 H 0.7508 0.2989 0.7614 0.053 Uiso 1 1 calc R
C2 C 0.8459(3) 0.3837(3) 0.8182(3) 0.0496(13) Uani 1 1 d .
H2 H 0.8923 0.3773 0.7951 0.060 Uiso 1 1 calc R
C3 C 0.8431(3) 0.4386(3) 0.8771(3) 0.0459(12) Uani 1 1 d .
H3 H 0.8874 0.4758 0.9004 0.055 Uiso 1 1 calc R
C4 C 0.7625(3) 0.4287(3) 0.8958(3) 0.0408(11) Uani 1 1 d .
H4 H 0.7441 0.4586 0.9334 0.049 Uiso 1 1 calc R
C5 C 0.7138(3) 0.3659(3) 0.8484(3) 0.0382(11) Uani 1 1 d .
C6 C 0.5571(3) 0.2500(3) 0.7813(3) 0.0458(12) Uani 1 1 d .
H6A H 0.5746 0.2073 0.8197 0.069 Uiso 1 1 calc R
H6B H 0.5837 0.2394 0.7396 0.069 Uiso 1 1 calc R
H6C H 0.4942 0.2496 0.7624 0.069 Uiso 1 1 calc R
C7 C 0.5459(3) 0.3803(3) 0.9040(3) 0.0446(12) Uani 1 1 d .
H7A H 0.4829 0.3782 0.8875 0.067 Uiso 1 1 calc R
H7B H 0.5641 0.4360 0.9214 0.067 Uiso 1 1 calc R
H7C H 0.5661 0.3412 0.9453 0.067 Uiso 1 1 calc R
C8 C 0.5721(3) 0.4344(3) 0.7474(3) 0.0388(11) Uani 1 1 d .
C9 C 0.5931(3) 0.4217(3) 0.6765(3) 0.0447(12) Uani 1 1 d .
H9 H 0.6007 0.3698 0.6552 0.054 Uiso 1 1 calc R
C10 C 0.6008(3) 0.4999(3) 0.6434(3) 0.0470(13) Uani 1 1 d .
H10 H 0.6132 0.5089 0.5960 0.056 Uiso 1 1 calc R
C11 C 0.5868(4) 0.5615(3) 0.6932(3) 0.0485(13) Uani 1 1 d .
H11 H 0.5884 0.6192 0.6856 0.058 Uiso 1 1 calc R
C12 C 0.5700(3) 0.5215(3) 0.7565(3) 0.0441(11) Uani 1 1 d .
H12 H 0.5589 0.5487 0.7989 0.053 Uiso 1 1 calc R
C13 C 0.7870(4) 0.4637(5) 0.6054(4) 0.079(2) Uani 1 1 d .
H13A H 0.7662 0.4065 0.6065 0.094 Uiso 1 1 calc R
H13B H 0.7441 0.4951 0.5673 0.094 Uiso 1 1 calc R
C14 C 0.8713(4) 0.4650(4) 0.5878(4) 0.0677(18) Uani 1 1 d .
H14B H 0.8648 0.4671 0.5328 0.081 Uiso 1 1 calc R
H14A H 0.9056 0.4159 0.6085 0.081 Uiso 1 1 calc R
C15 C 0.9133(4) 0.5427(3) 0.6255(3) 0.0545(14) Uani 1 1 d .
H15B H 0.8938 0.5914 0.5934 0.065 Uiso 1 1 calc R
H15A H 0.9768 0.5390 0.6364 0.065 Uiso 1 1 calc R
C16 C 0.8835(3) 0.5474(3) 0.6980(3) 0.0530(14) Uani 1 1 d .
H16A H 0.9257 0.5208 0.7402 0.064 Uiso 1 1 calc R
H16B H 0.8753 0.6052 0.7116 0.064 Uiso 1 1 calc R
C17 C 0.7514(4) 0.6063(3) 0.8211(3) 0.0540(14) Uani 1 1 d .
H17A H 0.8121 0.6084 0.8488 0.081 Uiso 1 1 calc R
H17B H 0.7149 0.6134 0.8563 0.081 Uiso 1 1 calc R
H17C H 0.7394 0.6503 0.7835 0.081 Uiso 1 1 calc R
C18 C 0.7941(3) 0.6367(3) 0.2397(3) 0.0376(11) Uani 1 1 d .
C19 C 0.7235(3) 0.6637(3) 0.2643(3) 0.0391(10) Uani 1 1 d .
C20 C 0.7226(3) 0.6730(3) 0.3397(3) 0.0446(12) Uani 1 1 d .
C21 C 0.7951(4) 0.6545(3) 0.3949(3) 0.0471(13) Uani 1 1 d .
C22 C 0.8678(3) 0.6261(3) 0.3746(3) 0.0471(12) Uani 1 1 d .
C23 C 0.8651(3) 0.6178(3) 0.2986(3) 0.0422(11) Uani 1 1 d .
C24 C 0.8024(3) 0.5126(3) 0.1508(2) 0.0364(10) Uani 1 1 d .
C25 C 0.7314(3) 0.4662(3) 0.1582(3) 0.0433(12) Uani 1 1 d .
C26 C 0.7289(4) 0.3807(3) 0.1567(3) 0.0505(13) Uani 1 1 d .
C27 C 0.8016(5) 0.3372(3) 0.1527(3) 0.0577(16) Uani 1 1 d .
C28 C 0.8750(4) 0.3787(3) 0.1497(3) 0.0509(14) Uani 1 1 d .
C29 C 0.8743(3) 0.4652(3) 0.1489(3) 0.0417(11) Uani 1 1 d .
C30 C 0.7125(3) 0.6537(3) 0.0870(2) 0.0341(10) Uani 1 1 d .
C31 C 0.6961(3) 0.7382(3) 0.0856(2) 0.0368(10) Uani 1 1 d .
C32 C 0.6308(3) 0.7773(3) 0.0335(3) 0.0401(11) Uani 1 1 d .
C33 C 0.5758(3) 0.7318(3) -0.0222(3) 0.0409(11) Uani 1 1 d .
C34 C 0.5898(3) 0.6484(3) -0.0255(2) 0.0387(11) Uani 1 1 d .
C35 C 0.6567(3) 0.6117(3) 0.0274(2) 0.0361(10) Uani 1 1 d .
C36 C 0.8787(3) 0.6588(3) 0.1246(3) 0.0385(11) Uani 1 1 d .
C37 C 0.9344(3) 0.7208(3) 0.1613(3) 0.0417(11) Uani 1 1 d .
C38 C 0.9987(3) 0.7564(3) 0.1319(3) 0.0508(13) Uani 1 1 d .
C39 C 1.0080(4) 0.7329(4) 0.0629(3) 0.0585(15) Uani 1 1 d .
C40 C 0.9541(4) 0.6723(4) 0.0232(3) 0.0557(15) Uani 1 1 d .
C41 C 0.8917(3) 0.6377(3) 0.0544(3) 0.0421(11) Uani 1 1 d .
C1S C 0.2514(4) 0.8714(4) 0.1000(4) 0.0641(16) Uani 1 1 d .
H1S H 0.2027 0.8584 0.1184 0.077 Uiso 1 1 calc R
C2S C 0.2989(4) 0.9426(4) 0.1256(4) 0.0659(17) Uani 1 1 d .
H2S H 0.2826 0.9782 0.1607 0.079 Uiso 1 1 calc R
C3S C 0.3709(4) 0.9597(4) 0.0983(4) 0.0711(19) Uani 1 1 d .
H3S H 0.4040 1.0077 0.1147 0.085 Uiso 1 1 calc R
C4S C 0.3942(4) 0.9074(4) 0.0476(4) 0.0696(18) Uani 1 1 d .
H4S H 0.4437 0.9193 0.0298 0.084 Uiso 1 1 calc R
C5S C 0.3456(4) 0.8374(4) 0.0224(3) 0.0641(16) Uani 1 1 d .
H5S H 0.3617 0.8018 -0.0128 0.077 Uiso 1 1 calc R
C6S C 0.2743(4) 0.8199(4) 0.0484(3) 0.0620(16) Uani 1 1 d .
H6S H 0.2407 0.7724 0.0309 0.074 Uiso 1 1 calc R
F1 F 0.64712(18) 0.68287(19) 0.21391(15) 0.0498(7) Uani 1 1 d .
F2 F 0.6503(2) 0.7000(2) 0.35794(16) 0.0563(8) Uani 1 1 d .
F3 F 0.7956(2) 0.6635(2) 0.46903(16) 0.0658(9) Uani 1 1 d .
F4 F 0.9395(2) 0.6064(2) 0.42906(17) 0.0694(10) Uani 1 1 d .
F5 F 0.93870(19) 0.58787(19) 0.28310(15) 0.0511(7) Uani 1 1 d .
F6 F 0.65791(18) 0.50537(18) 0.16397(17) 0.0511(7) Uani 1 1 d .
F7 F 0.6560(2) 0.3393(2) 0.1595(2) 0.0780(11) Uani 1 1 d .
F8 F 0.8000(3) 0.25302(19) 0.1509(2) 0.0810(12) Uani 1 1 d .
F9 F 0.9480(2) 0.33710(19) 0.1489(2) 0.0688(10) Uani 1 1 d .
F10 F 0.95087(19) 0.50053(17) 0.14613(17) 0.0502(7) Uani 1 1 d .
F11 F 0.74649(19) 0.78805(17) 0.13885(16) 0.0489(7) Uani 1 1 d .
F12 F 0.6199(2) 0.86069(17) 0.03506(17) 0.0549(8) Uani 1 1 d .
F13 F 0.51024(19) 0.76855(19) -0.07297(16) 0.0537(8) Uani 1 1 d .
F14 F 0.53672(19) 0.60210(18) -0.07989(16) 0.0519(7) Uani 1 1 d .
F15 F 0.66620(18) 0.52891(16) 0.01748(15) 0.0430(6) Uani 1 1 d .
F16 F 0.92851(19) 0.74985(17) 0.22936(17) 0.0525(7) Uani 1 1 d .
F17 F 1.0522(2) 0.81403(19) 0.1735(2) 0.0658(9) Uani 1 1 d .
F18 F 1.0711(2) 0.7664(3) 0.0345(2) 0.0845(12) Uani 1 1 d .
F19 F 0.9633(2) 0.6461(3) -0.0448(2) 0.0886(13) Uani 1 1 d .
F20 F 0.84228(19) 0.5784(2) 0.01223(15) 0.0532(8) Uani 1 1 d .
O1 O 0.8004(2) 0.50234(19) 0.68027(18) 0.0439(8) Uani 1 1 d .
Si1 Si 0.59274(9) 0.35260(8) 0.82348(7) 0.0380(3) Uani 1 1 d .
Zr1 Zr 0.72287(3) 0.48334(3) 0.76287(3) 0.03761(13) Uani 1 1 d .

loop_
_atom_site_aniso_label
_atom_site_aniso_U_11
_atom_site_aniso_U_22
_atom_site_aniso_U_33
_atom_site_aniso_U_23
_atom_site_aniso_U_13
_atom_site_aniso_U_12
B1 0.038(3) 0.038(3) 0.032(3) -0.001(2) 0.011(2) 0.003(2)
C1 0.054(3) 0.031(2) 0.053(3) 0.009(2) 0.022(3) 0.012(2)
C2 0.046(3) 0.043(3) 0.066(4) 0.015(3) 0.025(3) 0.013(2)
C3 0.038(3) 0.046(3) 0.050(3) 0.009(2) 0.006(2) -0.002(2)
C4 0.047(3) 0.040(3) 0.036(3) 0.006(2) 0.010(2) 0.002(2)
C5 0.049(3) 0.032(2) 0.036(2) 0.0025(19) 0.015(2) 0.004(2)
C6 0.051(3) 0.038(3) 0.048(3) -0.002(2) 0.011(2) 0.001(2)
C7 0.048(3) 0.045(3) 0.045(3) -0.003(2) 0.019(2) -0.002(2)
C8 0.043(3) 0.037(3) 0.036(3) 0.000(2) 0.010(2) 0.005(2)
C9 0.054(3) 0.039(3) 0.040(3) -0.003(2) 0.010(2) 0.005(2)
C10 0.054(3) 0.057(3) 0.031(2) 0.004(2) 0.012(2) 0.011(2)
C11 0.061(3) 0.035(3) 0.048(3) 0.008(2) 0.012(3) 0.015(2)
C12 0.048(3) 0.041(3) 0.043(3) -0.002(2) 0.011(2) 0.010(2)
C13 0.074(5) 0.108(6) 0.061(4) -0.040(4) 0.030(4) -0.034(4)
C14 0.067(4) 0.078(4) 0.069(4) -0.023(3) 0.036(3) -0.016(3)
C15 0.044(3) 0.055(3) 0.066(4) 0.013(3) 0.019(3) -0.004(3)
C16 0.048(3) 0.053(3) 0.058(3) -0.008(3) 0.013(3) -0.011(3)
C17 0.081(4) 0.030(3) 0.048(3) -0.002(2) 0.009(3) 0.005(3)
C18 0.044(3) 0.038(2) 0.031(2) 0.0000(19) 0.011(2) 0.000(2)
C19 0.039(3) 0.046(3) 0.032(2) 0.002(2) 0.008(2) 0.005(2)
C20 0.051(3) 0.050(3) 0.038(3) -0.004(2) 0.021(2) 0.004(2)
C21 0.060(3) 0.053(3) 0.028(2) -0.003(2) 0.012(2) 0.005(3)
C22 0.048(3) 0.058(3) 0.032(3) 0.000(2) 0.005(2) 0.010(3)
C23 0.041(3) 0.045(3) 0.042(3) -0.003(2) 0.013(2) 0.004(2)
C24 0.042(3) 0.043(2) 0.027(2) 0.0015(19) 0.0129(19) 0.003(2)
C25 0.044(3) 0.051(3) 0.039(3) 0.006(2) 0.018(2) 0.001(2)
C26 0.061(4) 0.047(3) 0.049(3) 0.009(2) 0.023(3) -0.009(3)
C27 0.097(5) 0.040(3) 0.045(3) 0.007(2) 0.034(3) -0.001(3)
C28 0.072(4) 0.047(3) 0.043(3) 0.006(2) 0.031(3) 0.015(3)
C29 0.043(3) 0.051(3) 0.035(2) 0.003(2) 0.018(2) 0.004(2)
C30 0.037(3) 0.040(2) 0.030(2) 0.0018(19) 0.015(2) 0.001(2)
C31 0.041(3) 0.042(3) 0.031(2) -0.0062(19) 0.016(2) -0.001(2)
C32 0.051(3) 0.034(2) 0.040(3) 0.000(2) 0.019(2) 0.004(2)
C33 0.039(3) 0.056(3) 0.029(2) 0.006(2) 0.012(2) 0.008(2)
C34 0.043(3) 0.052(3) 0.023(2) -0.003(2) 0.013(2) 0.000(2)
C35 0.041(3) 0.041(3) 0.029(2) 0.0003(19) 0.015(2) 0.002(2)
C36 0.036(3) 0.040(3) 0.039(3) 0.004(2) 0.008(2) 0.003(2)
C37 0.042(3) 0.037(3) 0.044(3) 0.002(2) 0.008(2) 0.003(2)
C38 0.038(3) 0.045(3) 0.065(4) 0.007(3) 0.005(3) -0.006(2)
C39 0.042(3) 0.075(4) 0.060(4) 0.022(3) 0.016(3) -0.006(3)
C40 0.043(3) 0.087(4) 0.041(3) 0.010(3) 0.018(3) -0.004(3)
C41 0.041(3) 0.052(3) 0.034(3) 0.006(2) 0.011(2) 0.000(2)
C1S 0.051(4) 0.069(4) 0.071(4) 0.018(3) 0.013(3) -0.003(3)
C2S 0.064(4) 0.055(4) 0.074(4) 0.008(3) 0.009(3) 0.008(3)
C3S 0.060(4) 0.053(4) 0.087(5) 0.020(3) -0.006(4) -0.011(3)
C4S 0.052(4) 0.087(5) 0.067(4) 0.030(4) 0.009(3) -0.004(4)
C5S 0.058(4) 0.077(4) 0.053(4) 0.018(3) 0.007(3) 0.008(3)
C6S 0.061(4) 0.059(4) 0.057(4) 0.018(3) -0.002(3) -0.004(3)
F1 0.0437(17) 0.073(2) 0.0346(15) -0.0017(14) 0.0125(13) 0.0106(14)
F2 0.0583(19) 0.076(2) 0.0406(16) -0.0036(15) 0.0229(15) 0.0144(16)
F3 0.077(2) 0.091(2) 0.0296(15) -0.0047(15) 0.0136(15) 0.0199(19)
F4 0.065(2) 0.101(3) 0.0360(17) -0.0044(17) 0.0016(15) 0.024(2)
F5 0.0472(17) 0.0673(19) 0.0392(16) -0.0030(14) 0.0118(13) 0.0141(14)
F6 0.0440(17) 0.0600(19) 0.0554(18) 0.0075(14) 0.0242(14) 0.0015(14)
F7 0.083(3) 0.064(2) 0.095(3) 0.017(2) 0.039(2) -0.0204(19)
F8 0.138(4) 0.0355(17) 0.087(3) 0.0119(17) 0.060(3) 0.0042(19)
F9 0.094(3) 0.0561(19) 0.071(2) 0.0138(17) 0.047(2) 0.0314(18)
F10 0.0448(17) 0.0564(19) 0.0536(17) -0.0020(14) 0.0203(14) 0.0104(13)
F11 0.0570(19) 0.0427(16) 0.0446(16) -0.0084(13) 0.0080(14) 0.0022(14)
F12 0.068(2) 0.0406(16) 0.0562(18) 0.0054(13) 0.0162(16) 0.0152(14)
F13 0.0541(19) 0.0623(19) 0.0428(17) 0.0095(14) 0.0088(14) 0.0137(15)
F14 0.0532(18) 0.0594(18) 0.0386(16) -0.0077(13) 0.0031(14) 0.0009(15)
F15 0.0519(17) 0.0385(15) 0.0379(14) -0.0068(11) 0.0098(13) 0.0012(12)
F16 0.0548(19) 0.0458(16) 0.0559(18) -0.0098(14) 0.0117(15) 0.0000(14)
F17 0.053(2) 0.0501(18) 0.088(3) 0.0067(17) 0.0057(18) -0.0108(15)
F18 0.055(2) 0.117(3) 0.083(3) 0.033(2) 0.0185(19) -0.025(2)
F19 0.070(2) 0.156(4) 0.050(2) -0.007(2) 0.0355(19) -0.027(2)
F20 0.0500(18) 0.078(2) 0.0342(15) -0.0092(14) 0.0162(13) -0.0106(16)
O1 0.055(2) 0.044(2) 0.0355(17) -0.0042(14) 0.0170(16) -0.0121(16)
Si1 0.0464(8) 0.0333(7) 0.0372(7) -0.0009(5) 0.0156(6) 0.0003(6)
Zr1 0.0519(3) 0.0283(2) 0.0355(2) 0.00127(19) 0.0164(2) 0.0035(2)

loop_
_atom_type_symbol
_atom_type_description
_atom_type_scat_dispersion_real
_atom_type_scat_dispersion_imag
_atom_type_scat_source
C C 0.0033 0.0016 'International Tables Vol C Tables 4.2.6.8 and 6.1.1.4'
H H 0.0000 0.0000 'International Tables Vol C Tables 4.2.6.8 and 6.1.1.4'
B B 0.0013 0.0007 'International Tables Vol C Tables 4.2.6.8 and 6.1.1.4'
F F 0.0171 0.0103 'International Tables Vol C Tables 4.2.6.8 and 6.1.1.4'
Si Si 0.0817 0.0704 'International Tables Vol C Tables 4.2.6.8 and 6.1.1.4'
Zr Zr -2.9673 0.5597 'International Tables Vol C Tables 4.2.6.8 and 6.1.1.4'
O O 0.0106 0.0060 'International Tables Vol C Tables 4.2.6.8 and 6.1.1.4'

loop_
_geom_angle_atom_site_label_1
_geom_angle_atom_site_label_2
_geom_angle_atom_site_label_3
_geom_angle
C36 B1 C18 114.8(4)
C36 B1 C30 101.5(4)
C18 B1 C30 113.1(4)
C36 B1 C24 112.0(4)
C18 B1 C24 102.7(4)
C30 B1 C24 113.2(4)
C2 C1 C5 109.2(5)
C2 C1 Zr1 76.3(3)
C5 C1 Zr1 73.7(3)
C3 C2 C1 107.6(4)
C3 C2 Zr1 74.6(3)
C1 C2 Zr1 70.8(3)
C2 C3 C4 108.5(5)
C2 C3 Zr1 73.5(3)
C4 C3 Zr1 71.9(3)
C3 C4 C5 108.8(4)
C3 C4 Zr1 75.6(3)
C5 C4 Zr1 72.5(3)
C4 C5 C1 105.8(4)
C4 C5 Si1 126.6(4)
C1 C5 Si1 122.8(4)
C4 C5 Zr1 74.3(3)
C1 C5 Zr1 72.8(3)
Si1 C5 Zr1 98.83(19)
C12 C8 C9 105.4(4)
C12 C8 Si1 128.0(4)
C9 C8 Si1 121.8(3)
C12 C8 Zr1 73.8(3)
C9 C8 Zr1 73.0(3)
Si1 C8 Zr1 98.9(2)
C10 C9 C8 108.8(4)
C10 C9 Zr1 76.4(3)
C8 C9 Zr1 73.4(3)
C11 C10 C9 108.1(4)
C11 C10 Zr1 74.4(3)
C9 C10 Zr1 70.8(3)
C10 C11 C12 107.5(4)
C10 C11 Zr1 73.7(3)
C12 C11 Zr1 71.2(3)
C11 C12 C8 110.2(4)
C11 C12 Zr1 76.5(3)
C8 C12 Zr1 73.0(3)
C14 C13 O1 105.7(5)
C13 C14 C15 103.9(5)
C14 C15 C16 103.8(4)
O1 C16 C15 104.1(4)
C19 C18 C23 113.1(4)
C19 C18 B1 127.2(4)
C23 C18 B1 119.4(4)
F1 C19 C18 121.0(4)
F1 C19 C20 114.5(4)
C18 C19 C20 124.5(5)
F2 C20 C21 120.5(4)
F2 C20 C19 120.1(5)
C21 C20 C19 119.4(5)
F3 C21 C20 120.3(5)
F3 C21 C22 120.5(5)
C20 C21 C22 119.3(4)
F4 C22 C21 119.6(4)
F4 C22 C23 121.4(5)
C21 C22 C23 119.0(5)
F5 C23 C22 115.5(4)
F5 C23 C18 119.8(4)
C22 C23 C18 124.7(5)
C29 C24 C25 113.7(4)
C29 C24 B1 126.4(4)
C25 C24 B1 119.7(4)
F6 C25 C26 116.5(4)
F6 C25 C24 119.6(4)
C26 C25 C24 123.8(5)
F7 C26 C27 119.6(5)
F7 C26 C25 120.9(5)
C27 C26 C25 119.5(5)
F8 C27 C28 120.1(6)
F8 C27 C26 120.2(5)
C28 C27 C26 119.7(5)
F9 C28 C27 120.6(5)
F9 C28 C29 120.2(5)
C27 C28 C29 119.2(5)
F10 C29 C24 121.7(4)
F10 C29 C28 114.5(4)
C24 C29 C28 123.8(5)
C31 C30 C35 112.5(4)
C31 C30 B1 119.2(4)
C35 C30 B1 128.0(4)
F11 C31 C32 115.6(4)
F11 C31 C30 119.6(4)
C32 C31 C30 124.8(4)
F12 C32 C31 121.3(4)
F12 C32 C33 118.9(4)
C31 C32 C33 119.8(4)
F13 C33 C34 120.6(4)
F13 C33 C32 120.8(4)
C34 C33 C32 118.6(4)
F14 C34 C33 119.8(4)
F14 C34 C35 120.4(4)
C33 C34 C35 119.8(4)
F15 C35 C34 114.9(4)
F15 C35 C30 120.7(4)
C34 C35 C30 124.4(4)
C41 C36 C37 113.3(4)
C41 C36 B1 118.6(4)
C37 C36 B1 127.9(4)
F16 C37 C36 120.6(4)
F16 C37 C38 115.9(4)
C36 C37 C38 123.5(5)
C39 C38 F17 120.7(5)
C39 C38 C37 120.2(5)
F17 C38 C37 119.2(5)
F18 C39 C38 120.4(6)
F18 C39 C40 120.5(6)
C38 C39 C40 119.1(5)
F19 C40 C39 120.4(5)
F19 C40 C41 120.3(5)
C39 C40 C41 119.3(5)
F20 C41 C40 115.4(4)
F20 C41 C36 119.9(4)
C40 C41 C36 124.6(5)
C6S C1S C2S 121.1(6)
C3S C2S C1S 118.2(7)
C4S C3S C2S 120.5(6)
C3S C4S C5S 120.3(6)
C6S C5S C4S 119.9(7)
C5S C6S C1S 120.0(6)
C13 O1 C16 109.2(4)
C13 O1 Zr1 127.1(3)
C16 O1 Zr1 123.2(3)
C6 Si1 C7 113.6(2)
C6 Si1 C5 113.0(2)
C7 Si1 C5 111.9(2)
C6 Si1 C8 110.1(2)
C7 Si1 C8 112.4(2)
C5 Si1 C8 94.4(2)
O1 Zr1 C17 96.84(18)
O1 Zr1 C1 98.64(14)
C17 Zr1 C1 133.96(19)
O1 Zr1 C9 98.27(15)
C17 Zr1 C9 134.07(19)
C1 Zr1 C9 85.82(17)
O1 Zr1 C8 131.53(14)
C17 Zr1 C8 114.29(19)
C1 Zr1 C8 85.93(16)
C9 Zr1 C8 33.58(16)
O1 Zr1 C5 131.97(14)
C17 Zr1 C5 114.58(18)
C1 Zr1 C5 33.55(15)
C9 Zr1 C5 85.45(16)
C8 Zr1 C5 67.67(16)
O1 Zr1 C12 130.25(15)
C17 Zr1 C12 83.2(2)
C1 Zr1 C12 116.82(17)
C9 Zr1 C12 54.37(16)
C8 Zr1 C12 33.19(15)
C5 Zr1 C12 90.48(16)
O1 Zr1 C4 131.56(15)
C17 Zr1 C4 83.23(17)
C1 Zr1 C4 54.54(17)
C9 Zr1 C4 116.21(16)
C8 Zr1 C4 89.99(16)
C5 Zr1 C4 33.30(15)
C12 Zr1 C4 98.01(16)
O1 Zr1 C2 81.40(15)
C17 Zr1 C2 109.2(2)
C1 Zr1 C2 32.85(17)
C9 Zr1 C2 115.85(18)
C8 Zr1 C2 118.19(16)
C5 Zr1 C2 55.05(16)
C12 Zr1 C2 145.53(17)
C4 Zr1 C2 53.88(17)
O1 Zr1 C10 80.72(15)
C17 Zr1 C10 109.43(18)
C1 Zr1 C10 115.73(17)
C9 Zr1 C10 32.82(16)
C8 Zr1 C10 54.90(16)
C5 Zr1 C10 117.73(17)
C12 Zr1 C10 53.46(16)
C4 Zr1 C10 144.89(17)
C2 Zr1 C10 138.96(17)
O1 Zr1 C11 98.22(15)
C17 Zr1 C11 81.02(19)
C1 Zr1 C11 138.22(18)
C9 Zr1 C11 54.02(17)
C8 Zr1 C11 54.77(16)
C5 Zr1 C11 120.93(17)
C12 Zr1 C11 32.34(16)
C4 Zr1 C11 129.18(16)
C2 Zr1 C11 169.80(18)
C10 Zr1 C11 31.92(15)
O1 Zr1 C3 99.38(15)
C17 Zr1 C3 81.00(18)
C1 Zr1 C3 53.83(17)
C9 Zr1 C3 137.83(16)
C8 Zr1 C3 120.65(15)
C5 Zr1 C3 54.67(16)
C12 Zr1 C3 129.31(16)
C4 Zr1 C3 32.49(16)
C2 Zr1 C3 31.92(17)
C10 Zr1 C3 169.53(16)
C11 Zr1 C3 156.13(17)

loop_
_geom_bond_atom_site_label_1
_geom_bond_atom_site_label_2
_geom_bond_distance
B1 C36 1.658(7)
B1 C18 1.670(7)
B1 C30 1.677(7)
B1 C24 1.684(7)
C1 C2 1.428(7)
C1 C5 1.439(7)
C1 Zr1 2.487(4)
C2 C3 1.411(7)
C2 Zr1 2.559(5)
C3 C4 1.426(7)
C3 Zr1 2.572(5)
C4 C5 1.439(7)
C4 Zr1 2.523(5)
C5 Si1 1.891(5)
C5 Zr1 2.500(4)
C6 Si1 1.867(5)
C7 Si1 1.874(5)
C8 C12 1.427(6)
C8 C9 1.439(7)
C8 Si1 1.897(5)
C8 Zr1 2.493(5)
C9 C10 1.428(7)
C9 Zr1 2.489(5)
C10 C11 1.411(7)
C10 Zr1 2.562(5)
C11 C12 1.415(7)
C11 Zr1 2.571(5)
C12 Zr1 2.503(5)
C13 C14 1.467(8)
C13 O1 1.477(6)
C14 C15 1.515(8)
C15 C16 1.526(8)
C16 O1 1.483(6)
C17 Zr1 2.259(5)
C18 C19 1.391(7)
C18 C23 1.394(7)
C19 F1 1.372(5)
C19 C20 1.396(7)
C20 F2 1.357(6)
C20 C21 1.370(7)
C21 F3 1.367(5)
C21 C22 1.387(7)
C22 F4 1.360(6)
C22 C23 1.392(7)
C23 F5 1.370(5)
C24 C29 1.395(7)
C24 C25 1.400(7)
C25 F6 1.366(6)
C25 C26 1.392(7)
C26 F7 1.361(6)
C26 C27 1.381(8)
C27 F8 1.370(6)
C27 C28 1.370(8)
C28 F9 1.355(6)
C28 C29 1.408(7)
C29 F10 1.368(6)
C30 C31 1.399(6)
C30 C35 1.405(6)
C31 F11 1.368(5)
C31 C32 1.382(7)
C32 F12 1.369(5)
C32 C33 1.384(7)
C33 F13 1.357(5)
C33 C34 1.380(7)
C34 F14 1.364(5)
C34 C35 1.388(7)
C35 F15 1.372(5)
C36 C41 1.398(7)
C36 C37 1.402(7)
C37 F16 1.360(6)
C37 C38 1.404(7)
C38 C39 1.367(8)
C38 F17 1.367(6)
C39 F18 1.363(6)
C39 C40 1.389(8)
C40 F19 1.362(6)
C40 C41 1.392(7)
C41 F20 1.360(6)
C1S C6S 1.381(9)
C1S C2S 1.400(9)
C2S C3S 1.398(9)
C3S C4S 1.379(10)
C4S C5S 1.392(9)
C5S C6S 1.376(9)
O1 Zr1 2.210(3)
